data_4343018
loop_
_publ_author_name
'Zhu, Yuan-Yuan'
'Zhang, Yi-Quan'
'Yin, Ting-Ting'
'Gao, Chen'
'Wang, Bing-Wu'
'Gao, Song'

_publ_section_title
;
 A Family of Co(II)Co(III)3 Single-Ion Magnets with Zero-Field Slow
 Magnetic Relaxation: Fine Tuning of Energy Barrier by Remote Substituent
 and Counter Cation.
;
_journal_issue 11
_journal_name_full 'Inorganic chemistry'
_journal_page_first 5475
_journal_page_last 5486
_journal_paper_doi 10.1021/acs.inorgchem.5b00526
_journal_volume 54
_journal_year 2015
_chemical_absolute_configuration ad
_chemical_formula_moiety C108H105.50Co4N11O15.25
_chemical_formula_sum 'C108 H105.5 Co4 N11 O15.25'
_chemical_formula_weight 2037.25
_chemical_name_common Co4-DBU(R)
_chemical_name_systematic
; 
 ? 
;
_space_group_IT_number 19
_symmetry_cell_setting orthorhombic
_symmetry_space_group_name_Hall 'P 2ac 2ab'
_symmetry_space_group_name_H-M 'P 21 21 21'
_atom_sites_solution_hydrogens geom
_atom_sites_solution_primary direct
_atom_sites_solution_secondary difmap
_audit_creation_method SHELXL-97
_cell_angle_alpha 90.00
_cell_angle_beta 90.00
_cell_angle_gamma 90.00
_cell_formula_units_Z 4
_cell_length_a 14.6121(16)
_cell_length_b 25.397(3)
_cell_length_c 27.754(3)
_cell_measurement_reflns_used 23109
_cell_measurement_temperature 173(2)
_cell_measurement_theta_max 27.45
_cell_measurement_theta_min 1.09
_cell_volume 10300(2)
_computing_cell_refinement 'CrystalClear (Rigaku Inc., 2008)'
_computing_data_collection 'CrystalClear (Rigaku Inc., 2008)'
_computing_data_reduction 'CrystalClear (Rigaku Inc., 2008)'
_computing_molecular_graphics
;
 Mercury: visualization and analysis of crystal structures, C. F. Macrae,
 P. R. Edgington, P. McCabe, E. Pidcock, G. P. Shields, R. Taylor,
 M. Towler and J. van de Streek, J. Appl. Cryst., 39, 453-457, 2006.
;
_computing_publication_material 'SHELX-97 (Sheldrick, 1997)'
_computing_structure_refinement 'SHELX-97 (Sheldrick, 1997)'
_computing_structure_solution 'SHELX-97 (Sheldrick, 1997)'
_diffrn_ambient_temperature 173(2)
_diffrn_detector_area_resol_mean 28.5714
_diffrn_measured_fraction_theta_full 0.998
_diffrn_measured_fraction_theta_max 0.998
_diffrn_measurement_device_type 'MM007HF + CCD (Saturn724+)'
_diffrn_measurement_method '\w scans at fixed \c = 45\%'
_diffrn_radiation_monochromator Confocal
_diffrn_radiation_source 'Rotating Anode'
_diffrn_radiation_type MoK\a
_diffrn_radiation_wavelength 0.71073
_diffrn_reflns_av_R_equivalents 0.0615
_diffrn_reflns_av_sigmaI/netI 0.0664
_diffrn_reflns_limit_h_max 18
_diffrn_reflns_limit_h_min -18
_diffrn_reflns_limit_k_max 32
_diffrn_reflns_limit_k_min -32
_diffrn_reflns_limit_l_max 35
_diffrn_reflns_limit_l_min -36
_diffrn_reflns_number 71482
_diffrn_reflns_theta_full 27.45
_diffrn_reflns_theta_max 27.45
_diffrn_reflns_theta_min 1.09
_exptl_absorpt_coefficient_mu 0.701
_exptl_absorpt_correction_T_max 1.0000
_exptl_absorpt_correction_T_min 0.6593
_exptl_absorpt_correction_type multi-scan
_exptl_absorpt_process_details 'CrystalClear (Rigaku Inc., 2008)'
_exptl_crystal_colour 'dark red'
_exptl_crystal_density_diffrn 1.314
_exptl_crystal_density_method 'not measured'
_exptl_crystal_description block
_exptl_crystal_F_000 4242
_exptl_crystal_size_max 0.32
_exptl_crystal_size_mid 0.25
_exptl_crystal_size_min 0.25
_refine_diff_density_max 1.116
_refine_diff_density_min -0.516
_refine_diff_density_rms 0.128
_refine_ls_abs_structure_details 'Flack H D (1983), Acta Cryst. A39, 876-881'
_refine_ls_abs_structure_Flack 0.042(13)
_refine_ls_extinction_coef 0.0023(2)
_refine_ls_extinction_expression Fc^*^=kFc[1+0.001xFc^2^\l^3^/sin(2\q)]^-1/4^
_refine_ls_extinction_method SHELXL
_refine_ls_goodness_of_fit_ref 1.127
_refine_ls_hydrogen_treatment mixed
_refine_ls_matrix_type full
_refine_ls_number_parameters 1269
_refine_ls_number_reflns 23135
_refine_ls_number_restraints 140
_refine_ls_restrained_S_all 1.138
_refine_ls_R_factor_all 0.0712
_refine_ls_R_factor_gt 0.0662
_refine_ls_shift/su_max 0.001
_refine_ls_shift/su_mean 0.000
_refine_ls_structure_factor_coef Fsqd
_refine_ls_weighting_details 'calc w=1/[\s^2^(Fo^2^)+(0.0954P)^2^+6.9969P] where P=(Fo^2^+2Fc^2^)/3'
_refine_ls_weighting_scheme calc
_refine_ls_wR_factor_gt 0.1778
_refine_ls_wR_factor_ref 0.1858
_reflns_number_gt 21701
_reflns_number_total 23135
_reflns_threshold_expression >2sigma(I)
_cod_data_source_file ic5b00526_si_002.cif
_cod_data_source_block 3R(1051818)
_cod_depositor_comments 'Adding full bibliography for 4343016--4343023.cif.'
_cod_original_cell_volume 10300.0(19)
_cod_original_sg_symbol_H-M P2(1)2(1)2(1)
_cod_original_formula_sum 'C108 H105.50 Co4 N11 O15.25'
_cod_database_code 4343018

loop_
_symmetry_equiv_pos_as_xyz
'x, y, z'
'-x+1/2, -y, z+1/2'
'-x, y+1/2, -z+1/2'
'x+1/2, -y+1/2, -z'

loop_
_atom_site_label
_atom_site_type_symbol
_atom_site_fract_x
_atom_site_fract_y
_atom_site_fract_z
_atom_site_U_iso_or_equiv
_atom_site_adp_type
_atom_site_occupancy
_atom_site_symmetry_multiplicity
_atom_site_calc_flag
_atom_site_refinement_flags
_atom_site_disorder_assembly
_atom_site_disorder_group
Co1 Co 0.03465(4) 0.48019(2) 0.70916(2) 0.02163(13) Uani 1 1 d . . .
Co2 Co 0.23993(4) 0.49672(2) 0.74136(2) 0.02311(14) Uani 1 1 d . . .
Co3 Co -0.01905(4) 0.46027(2) 0.60083(2) 0.02290(14) Uani 1 1 d . . .
Co4 Co -0.12166(4) 0.48404(2) 0.78854(2) 0.02272(13) Uani 1 1 d . . .
C1 C 0.3036(3) 0.57448(18) 0.80796(17) 0.0265(9) Uani 1 1 d . . .
C2 C 0.3482(4) 0.62334(19) 0.8172(2) 0.0333(11) Uani 1 1 d . . .
H2A H 0.3793 0.6408 0.7917 0.040 Uiso 1 1 calc R . .
C3 C 0.3469(4) 0.6459(2) 0.8628(2) 0.0403(13) Uani 1 1 d . . .
H3A H 0.3763 0.6788 0.8677 0.048 Uiso 1 1 calc R . .
C4 C 0.3034(4) 0.6213(2) 0.9016(2) 0.0424(13) Uani 1 1 d . . .
H4A H 0.3030 0.6370 0.9327 0.051 Uiso 1 1 calc R . .
C5 C 0.2612(4) 0.5735(2) 0.89345(18) 0.0344(11) Uani 1 1 d . . .
H5A H 0.2316 0.5563 0.9196 0.041 Uiso 1 1 calc R . .
C6 C 0.2602(3) 0.54948(18) 0.84804(16) 0.0271(9) Uani 1 1 d . . .
C7 C 0.2195(3) 0.4983(2) 0.84400(16) 0.0282(9) Uani 1 1 d . . .
H7A H 0.1989 0.4821 0.8729 0.034 Uiso 1 1 calc R . .
C8 C 0.1649(3) 0.41914(19) 0.80494(16) 0.0270(9) Uani 1 1 d . . .
H8A H 0.0983 0.4238 0.8119 0.032 Uiso 1 1 calc R . .
C9 C 0.1744(3) 0.39956(19) 0.75339(15) 0.0274(9) Uani 1 1 d . . .
H9A H 0.2355 0.3834 0.7491 0.033 Uiso 1 1 calc R . .
H9B H 0.1277 0.3722 0.7471 0.033 Uiso 1 1 calc R . .
C10 C 0.2029(3) 0.3813(2) 0.84078(17) 0.0299(10) Uani 1 1 d . . .
C11 C 0.1440(4) 0.3543(2) 0.8707(2) 0.0443(13) Uani 1 1 d . . .
H11A H 0.0807 0.3628 0.8706 0.053 Uiso 1 1 calc R . .
C12 C 0.1759(6) 0.3145(3) 0.9013(3) 0.0620(19) Uani 1 1 d . . .
H12A H 0.1344 0.2960 0.9215 0.074 Uiso 1 1 calc R . .
C13 C 0.2684(6) 0.3021(2) 0.9021(2) 0.0562(17) Uani 1 1 d . . .
H13A H 0.2906 0.2751 0.9227 0.067 Uiso 1 1 calc R . .
C14 C 0.3285(5) 0.3297(2) 0.8724(2) 0.0442(14) Uani 1 1 d . . .
H14A H 0.3920 0.3217 0.8730 0.053 Uiso 1 1 calc R . .
C15 C 0.2964(4) 0.3687(2) 0.84199(18) 0.0362(11) Uani 1 1 d . . .
H15A H 0.3380 0.3870 0.8217 0.043 Uiso 1 1 calc R . .
C16 C 0.3867(3) 0.43166(18) 0.71066(17) 0.0285(9) Uani 1 1 d . . .
C17 C 0.4466(4) 0.3886(2) 0.71879(19) 0.0360(11) Uani 1 1 d . . .
H17A H 0.4557 0.3766 0.7508 0.043 Uiso 1 1 calc R . .
C18 C 0.4914(4) 0.3639(2) 0.6820(2) 0.0419(13) Uani 1 1 d . . .
H18A H 0.5301 0.3348 0.6891 0.050 Uiso 1 1 calc R . .
C19 C 0.4819(4) 0.3801(2) 0.6346(2) 0.0430(13) Uani 1 1 d . . .
H19A H 0.5118 0.3616 0.6094 0.052 Uiso 1 1 calc R . .
C20 C 0.4281(4) 0.4237(2) 0.62443(19) 0.0355(11) Uani 1 1 d . . .
H20A H 0.4232 0.4365 0.5924 0.043 Uiso 1 1 calc R . .
C21 C 0.3802(3) 0.44906(19) 0.66257(18) 0.0305(10) Uani 1 1 d . . .
C22 C 0.3249(3) 0.4947(2) 0.64930(16) 0.0299(10) Uani 1 1 d . . .
H22A H 0.3316 0.5081 0.6176 0.036 Uiso 1 1 calc R . .
C23 C 0.2099(3) 0.56159(18) 0.65850(17) 0.0291(10) Uani 1 1 d . . .
H23A H 0.1653 0.5467 0.6348 0.035 Uiso 1 1 calc R . .
C24 C 0.1567(3) 0.58126(18) 0.70251(17) 0.0293(10) Uani 1 1 d . . .
H24A H 0.1951 0.6060 0.7212 0.035 Uiso 1 1 calc R . .
H24B H 0.1011 0.6003 0.6919 0.035 Uiso 1 1 calc R . .
C25 C 0.2659(4) 0.6040(2) 0.6334(2) 0.0377(12) Uani 1 1 d . . .
C26 C 0.3396(4) 0.6276(2) 0.6556(3) 0.0519(16) Uani 1 1 d . . .
H26A H 0.3554 0.6180 0.6876 0.062 Uiso 1 1 calc R . .
C27 C 0.3910(6) 0.6654(3) 0.6315(4) 0.081(3) Uani 1 1 d . . .
H27A H 0.4424 0.6810 0.6468 0.097 Uiso 1 1 calc R . .
C28 C 0.3671(10) 0.6805(4) 0.5849(4) 0.121(5) Uani 1 1 d . . .
H28A H 0.3993 0.7079 0.5689 0.146 Uiso 1 1 calc R . .
C29 C 0.2962(11) 0.6549(4) 0.5625(4) 0.128(6) Uani 1 1 d . . .
H29 H 0.2829 0.6626 0.5297 0.153 Uiso 1 1 calc R . .
C30 C 0.2435(8) 0.6182(3) 0.5866(2) 0.076(3) Uani 1 1 d . . .
H30A H 0.1921 0.6027 0.5711 0.091 Uiso 1 1 calc R . .
C31 C 0.0394(3) 0.52376(19) 0.52219(16) 0.0293(10) Uani 1 1 d . . .
C32 C 0.0231(4) 0.5683(2) 0.49228(18) 0.0381(11) Uani 1 1 d . . .
H32A H -0.0367 0.5828 0.4906 0.046 Uiso 1 1 calc R . .
C33 C 0.0922(4) 0.5905(2) 0.4659(2) 0.0434(14) Uani 1 1 d . . .
H33A H 0.0794 0.6206 0.4467 0.052 Uiso 1 1 calc R . .
C34 C 0.1811(5) 0.5702(2) 0.4667(2) 0.0437(13) Uani 1 1 d . . .
H34A H 0.2282 0.5857 0.4479 0.052 Uiso 1 1 calc R . .
C35 C 0.1991(4) 0.5267(2) 0.49563(18) 0.0349(11) Uani 1 1 d . . .
H35A H 0.2591 0.5123 0.4962 0.042 Uiso 1 1 calc R . .
C36 C 0.1301(3) 0.50378(19) 0.52400(17) 0.0314(10) Uani 1 1 d . . .
C37 C 0.1547(3) 0.45976(19) 0.55415(17) 0.0296(10) Uani 1 1 d . . .
H37A H 0.2135 0.4445 0.5496 0.035 Uiso 1 1 calc R . .
C38 C 0.1364(3) 0.39579(18) 0.61781(16) 0.0267(9) Uani 1 1 d . . .
H38A H 0.1830 0.4103 0.6406 0.032 Uiso 1 1 calc R . .
C39 C 0.0536(3) 0.37762(18) 0.64687(17) 0.0272(9) Uani 1 1 d . . .
H39A H 0.0181 0.3517 0.6279 0.033 Uiso 1 1 calc R . .
H39B H 0.0745 0.3602 0.6768 0.033 Uiso 1 1 calc R . .
C40 C 0.1799(3) 0.35069(18) 0.58985(17) 0.0276(9) Uani 1 1 d . . .
C41 C 0.1398(4) 0.3315(2) 0.54799(18) 0.0352(11) Uani 1 1 d . . .
H41A H 0.0861 0.3477 0.5357 0.042 Uiso 1 1 calc R . .
C42 C 0.1774(4) 0.2889(2) 0.52406(19) 0.0415(13) Uani 1 1 d . . .
H42A H 0.1496 0.2759 0.4955 0.050 Uiso 1 1 calc R . .
C43 C 0.2563(5) 0.2652(2) 0.5422(2) 0.0510(16) Uani 1 1 d . . .
H43A H 0.2822 0.2358 0.5261 0.061 Uiso 1 1 calc R . .
C44 C 0.2971(5) 0.2846(3) 0.5837(2) 0.0523(16) Uani 1 1 d . . .
H44A H 0.3513 0.2688 0.5958 0.063 Uiso 1 1 calc R . .
C45 C 0.2580(4) 0.3272(2) 0.60741(18) 0.0339(11) Uani 1 1 d . . .
H45A H 0.2855 0.3403 0.6360 0.041 Uiso 1 1 calc R . .
C46 C -0.1325(3) 0.3738(2) 0.57528(16) 0.0282(10) Uani 1 1 d . . .
C47 C -0.1408(4) 0.3208(2) 0.56221(18) 0.0347(11) Uani 1 1 d . . .
H47A H -0.0916 0.3042 0.5458 0.042 Uiso 1 1 calc R . .
C48 C -0.2192(4) 0.2915(2) 0.57248(19) 0.0409(13) Uani 1 1 d . . .
H48A H -0.2216 0.2553 0.5638 0.049 Uiso 1 1 calc R . .
C49 C -0.2929(4) 0.3141(2) 0.5950(2) 0.0474(14) Uani 1 1 d . . .
H49A H -0.3463 0.2941 0.6017 0.057 Uiso 1 1 calc R . .
C50 C -0.2882(4) 0.3665(2) 0.6078(2) 0.0429(13) Uani 1 1 d . . .
H50A H -0.3395 0.3825 0.6229 0.052 Uiso 1 1 calc R . .
C51 C -0.2098(3) 0.3969(2) 0.59897(18) 0.0313(10) Uani 1 1 d . . .
C52 C -0.2107(4) 0.4512(2) 0.61500(17) 0.0321(10) Uani 1 1 d . . .
H52A H -0.2677 0.4657 0.6246 0.039 Uiso 1 1 calc R . .
C53 C -0.1479(4) 0.53512(19) 0.63651(17) 0.0311(10) Uani 1 1 d . . .
H53A H -0.1632 0.5324 0.6715 0.037 Uiso 1 1 calc R . .
C54 C -0.0509(3) 0.55872(18) 0.63244(17) 0.0273(9) Uani 1 1 d . . .
H54A H -0.0422 0.5743 0.6001 0.033 Uiso 1 1 calc R . .
H54B H -0.0428 0.5869 0.6567 0.033 Uiso 1 1 calc R . .
C55 C -0.2206(4) 0.5676(2) 0.61282(17) 0.0335(11) Uani 1 1 d . . .
C56 C -0.2360(5) 0.5653(3) 0.5630(2) 0.0527(16) Uani 1 1 d . . .
H56A H -0.1982 0.5433 0.5437 0.063 Uiso 1 1 calc R . .
C57 C -0.3034(6) 0.5937(4) 0.5415(3) 0.077(3) Uani 1 1 d . . .
H57A H -0.3130 0.5909 0.5078 0.092 Uiso 1 1 calc R . .
C58 C -0.3584(6) 0.6268(4) 0.5688(3) 0.075(3) Uani 1 1 d . . .
H58A H -0.4049 0.6472 0.5538 0.090 Uiso 1 1 calc R . .
C59 C -0.3450(6) 0.6300(3) 0.6174(3) 0.071(2) Uani 1 1 d . . .
H59A H -0.3818 0.6530 0.6362 0.085 Uiso 1 1 calc R . .
C60 C -0.2768(4) 0.5993(3) 0.6399(2) 0.0487(15) Uani 1 1 d . . .
H60A H -0.2698 0.6006 0.6739 0.058 Uiso 1 1 calc R . .
C61 C -0.2911(3) 0.53847(19) 0.77426(18) 0.0292(10) Uani 1 1 d . . .
C62 C -0.3437(4) 0.5853(2) 0.7789(2) 0.0385(12) Uani 1 1 d . . .
H62A H -0.3235 0.6123 0.8001 0.046 Uiso 1 1 calc R . .
C63 C -0.4236(4) 0.5923(2) 0.7532(3) 0.0492(15) Uani 1 1 d . . .
H63A H -0.4580 0.6237 0.7576 0.059 Uiso 1 1 calc R . .
C64 C -0.4540(4) 0.5553(2) 0.7218(2) 0.0471(14) Uani 1 1 d . . .
H64A H -0.5089 0.5610 0.7042 0.057 Uiso 1 1 calc R . .
C65 C -0.4053(3) 0.5096(2) 0.7155(2) 0.0362(11) Uani 1 1 d . . .
H65A H -0.4276 0.4834 0.6941 0.043 Uiso 1 1 calc R . .
C66 C -0.3221(3) 0.5011(2) 0.74061(17) 0.0295(9) Uani 1 1 d . . .
C67 C -0.2756(3) 0.45113(19) 0.73246(17) 0.0279(9) Uani 1 1 d . . .
H67A H -0.3063 0.4251 0.7140 0.034 Uiso 1 1 calc R . .
C68 C -0.1523(3) 0.38925(17) 0.73529(16) 0.0259(9) Uani 1 1 d . . .
H68A H -0.1363 0.3907 0.7003 0.031 Uiso 1 1 calc R . .
C69 C -0.0634(3) 0.38713(17) 0.76388(18) 0.0271(9) Uani 1 1 d . . .
H69A H -0.0754 0.3718 0.7961 0.033 Uiso 1 1 calc R . .
H69B H -0.0190 0.3641 0.7470 0.033 Uiso 1 1 calc R . .
C70 C -0.2106(3) 0.34161(18) 0.74344(18) 0.0292(10) Uani 1 1 d . . .
C71 C -0.2617(4) 0.3355(2) 0.7852(2) 0.0434(13) Uani 1 1 d . . .
H71A H -0.2646 0.3634 0.8079 0.052 Uiso 1 1 calc R . .
C72 C -0.3085(5) 0.2890(3) 0.7940(3) 0.0602(18) Uani 1 1 d . . .
H72A H -0.3432 0.2854 0.8227 0.072 Uiso 1 1 calc R . .
C73 C -0.3054(6) 0.2471(3) 0.7607(3) 0.069(2) Uani 1 1 d . . .
H73A H -0.3381 0.2154 0.7665 0.082 Uiso 1 1 calc R . .
C74 C -0.2538(5) 0.2533(3) 0.7197(3) 0.0597(18) Uani 1 1 d . . .
H74A H -0.2492 0.2250 0.6974 0.072 Uiso 1 1 calc R . .
C75 C -0.2078(4) 0.3005(2) 0.7100(2) 0.0395(12) Uani 1 1 d . . .
H75A H -0.1747 0.3046 0.6808 0.047 Uiso 1 1 calc R . .
C76 C -0.1042(3) 0.43006(19) 0.87854(16) 0.0287(10) Uani 1 1 d . . .
C77 C -0.1150(4) 0.3826(2) 0.90324(19) 0.0384(12) Uani 1 1 d . . .
H77A H -0.1595 0.3580 0.8925 0.046 Uiso 1 1 calc R . .
C78 C -0.0617(4) 0.3709(2) 0.9433(2) 0.0452(14) Uani 1 1 d . . .
H78A H -0.0696 0.3381 0.9591 0.054 Uiso 1 1 calc R . .
C79 C 0.0022(5) 0.4060(3) 0.9605(2) 0.0491(15) Uani 1 1 d . . .
H79A H 0.0371 0.3979 0.9884 0.059 Uiso 1 1 calc R . .
C80 C 0.0147(4) 0.4528(2) 0.93664(18) 0.0369(11) Uani 1 1 d . . .
H80A H 0.0591 0.4769 0.9483 0.044 Uiso 1 1 calc R . .
C81 C -0.0363(3) 0.46595(19) 0.89541(16) 0.0295(10) Uani 1 1 d . . .
C82 C -0.0149(3) 0.51466(19) 0.87057(15) 0.0280(9) Uani 1 1 d . . .
H82A H 0.0233 0.5393 0.8866 0.034 Uiso 1 1 calc R . .
C83 C -0.0087(3) 0.57433(18) 0.80373(16) 0.0265(9) Uani 1 1 d . . .
H83A H 0.0572 0.5680 0.7959 0.032 Uiso 1 1 calc R . .
C84 C -0.0615(3) 0.57724(18) 0.75577(16) 0.0263(9) Uani 1 1 d . . .
H84A H -0.1213 0.5947 0.7610 0.032 Uiso 1 1 calc R . .
H84B H -0.0263 0.5984 0.7322 0.032 Uiso 1 1 calc R . .
C85 C -0.0144(4) 0.62433(18) 0.83179(16) 0.0280(9) Uani 1 1 d . . .
C86 C -0.0980(4) 0.6455(2) 0.8457(2) 0.0403(12) Uani 1 1 d . . .
H86A H -0.1529 0.6263 0.8403 0.048 Uiso 1 1 calc R . .
C87 C -0.1014(5) 0.6953(3) 0.8678(2) 0.0535(16) Uani 1 1 d . . .
H87A H -0.1589 0.7101 0.8764 0.064 Uiso 1 1 calc R . .
C88 C -0.0218(6) 0.7230(2) 0.8771(2) 0.0522(16) Uani 1 1 d . . .
H88A H -0.0244 0.7565 0.8921 0.063 Uiso 1 1 calc R . .
C89 C 0.0610(5) 0.7016(3) 0.8645(2) 0.0551(17) Uani 1 1 d . . .
H89A H 0.1159 0.7202 0.8713 0.066 Uiso 1 1 calc R . .
C90 C 0.0648(4) 0.6526(2) 0.8414(2) 0.0397(12) Uani 1 1 d . . .
H90A H 0.1225 0.6385 0.8323 0.048 Uiso 1 1 calc R . .
C91 C 0.6294(4) 0.4974(3) 0.90508(19) 0.0442(13) Uani 1 1 d . . .
C92 C 0.7138(5) 0.5144(4) 0.9332(3) 0.077(3) Uani 1 1 d . . .
H92A H 0.7634 0.4885 0.9279 0.093 Uiso 1 1 calc R . .
H92B H 0.6992 0.5148 0.9680 0.093 Uiso 1 1 calc R . .
C93 C 0.7474(6) 0.5691(5) 0.9180(3) 0.104(4) Uani 1 1 d . . .
H93A H 0.8136 0.5719 0.9251 0.125 Uiso 1 1 calc R . .
H93B H 0.7393 0.5730 0.8828 0.125 Uiso 1 1 calc R . .
C94 C 0.6986(7) 0.6129(4) 0.9427(3) 0.090(3) Uani 1 1 d . . .
H94A H 0.7284 0.6466 0.9338 0.108 Uiso 1 1 calc R . .
H94B H 0.7055 0.6084 0.9780 0.108 Uiso 1 1 calc R . .
C95 C 0.5978(7) 0.6168(3) 0.9310(2) 0.071(3) Uani 1 1 d . . .
H95A H 0.5716 0.6475 0.9482 0.086 Uiso 1 1 calc R . .
H95B H 0.5907 0.6231 0.8960 0.086 Uiso 1 1 calc R . .
C96 C 0.5447(4) 0.5684(3) 0.94457(19) 0.0426(13) Uani 1 1 d . . .
H96A H 0.5655 0.5563 0.9767 0.051 Uiso 1 1 calc R . .
H96B H 0.4792 0.5779 0.9473 0.051 Uiso 1 1 calc R . .
C97 C 0.4770(4) 0.5143(3) 0.8798(2) 0.0444(13) Uani 1 1 d . . .
H97A H 0.4488 0.5483 0.8705 0.053 Uiso 1 1 calc R . .
H97B H 0.4311 0.4940 0.8983 0.053 Uiso 1 1 calc R . .
C98 C 0.5013(5) 0.4839(3) 0.8344(2) 0.0561(16) Uani 1 1 d . . .
H98A H 0.4446 0.4696 0.8199 0.067 Uiso 1 1 calc R . .
H98B H 0.5296 0.5082 0.8108 0.067 Uiso 1 1 calc R . .
C99 C 0.5654(5) 0.4400(3) 0.8446(3) 0.0612(18) Uani 1 1 d . . .
H99A H 0.5326 0.4117 0.8619 0.073 Uiso 1 1 calc R . .
H99B H 0.5885 0.4254 0.8139 0.073 Uiso 1 1 calc R . .
N1 N 0.2083(3) 0.47221(15) 0.80436(13) 0.0252(8) Uani 1 1 d . . .
N2 N 0.2678(3) 0.51797(15) 0.67725(13) 0.0256(7) Uani 1 1 d . . .
N3 N 0.1025(3) 0.43969(15) 0.58684(13) 0.0246(8) Uani 1 1 d . . .
N4 N -0.1402(3) 0.48090(16) 0.61719(13) 0.0266(8) Uani 1 1 d . . .
N5 N -0.1957(3) 0.44026(14) 0.74863(13) 0.0248(8) Uani 1 1 d . . .
N6 N -0.0440(3) 0.52669(14) 0.82832(13) 0.0247(8) Uani 1 1 d . . .
N7 N 0.5540(3) 0.52436(19) 0.90986(16) 0.0408(10) Uani 1 1 d . . .
N8 N 0.6415(4) 0.4579(2) 0.8733(2) 0.0560(14) Uani 1 1 d . . .
H8N H 0.700(6) 0.451(4) 0.866(3) 0.084 Uiso 1 1 d . . .
O1 O 0.3082(2) 0.55557(13) 0.76448(11) 0.0291(7) Uani 1 1 d . . .
O2 O 0.1636(2) 0.44075(12) 0.72031(10) 0.0244(6) Uani 1 1 d . . .
O3 O 0.3459(2) 0.45284(14) 0.74719(11) 0.0294(7) Uani 1 1 d . . .
O4 O 0.1318(2) 0.53806(13) 0.73168(11) 0.0267(6) Uani 1 1 d . . .
O5 O -0.0302(2) 0.50287(13) 0.54463(11) 0.0293(7) Uani 1 1 d . . .
O6 O -0.0022(2) 0.42068(12) 0.65848(11) 0.0236(6) Uani 1 1 d . . .
O7 O -0.0582(2) 0.39978(13) 0.56476(11) 0.0278(7) Uani 1 1 d . . .
O8 O 0.0144(2) 0.51846(12) 0.64011(11) 0.0260(6) Uani 1 1 d . . .
O9 O -0.2186(2) 0.53253(13) 0.80200(11) 0.0286(7) Uani 1 1 d . . .
O10 O -0.0256(2) 0.43807(12) 0.76926(11) 0.0239(6) Uani 1 1 d . . .
O11 O -0.1592(2) 0.44048(14) 0.84152(11) 0.0305(7) Uani 1 1 d . . .
O12 O -0.0755(2) 0.52621(11) 0.73752(11) 0.0237(6) Uani 1 1 d . . .
N1N N 0.0802(8) 0.1984(4) 0.0244(4) 0.114(3) Uani 1 1 d DU . .
O1N O 0.0535(6) 0.1877(4) 0.1027(3) 0.123(3) Uani 1 1 d DU . .
C1NA C 0.1034(10) 0.1836(6) 0.0701(4) 0.124(4) Uani 1 1 d DU . .
H1NA H 0.1626 0.1693 0.0756 0.148 Uiso 1 1 calc R . .
C1NB C -0.0053(9) 0.2244(5) 0.0148(5) 0.135(5) Uani 1 1 d DU . .
H1N1 H 0.0060 0.2618 0.0083 0.203 Uiso 1 1 calc R . .
H1N2 H -0.0455 0.2210 0.0429 0.203 Uiso 1 1 calc R . .
H1N3 H -0.0346 0.2082 -0.0133 0.203 Uiso 1 1 calc R . .
C1NC C 0.1403(13) 0.1900(8) -0.0154(6) 0.206(9) Uani 1 1 d DU . .
H1N4 H 0.1109 0.2023 -0.0451 0.309 Uiso 1 1 calc R . .
H1N5 H 0.1539 0.1523 -0.0183 0.309 Uiso 1 1 calc R . .
H1N6 H 0.1973 0.2095 -0.0103 0.309 Uiso 1 1 calc R . .
N2N N 0.0072(10) 0.2229(4) 0.8192(4) 0.072(4) Uani 0.50 1 d PDU . .
O2N O -0.0289(14) 0.2291(8) 0.8934(7) 0.132(6) Uani 0.50 1 d PDU . .
C2NA C -0.0545(15) 0.2327(10) 0.8540(7) 0.123(9) Uani 0.50 1 d PDU . .
H2NA H -0.1159 0.2421 0.8467 0.148 Uiso 0.50 1 calc PR . .
C2NB C 0.0991(11) 0.2066(7) 0.8283(7) 0.092(6) Uani 0.50 1 d PDU . .
H2N1 H 0.1406 0.2364 0.8235 0.138 Uiso 0.50 1 calc PR . .
H2N2 H 0.1155 0.1781 0.8062 0.138 Uiso 0.50 1 calc PR . .
H2N3 H 0.1041 0.1941 0.8616 0.138 Uiso 0.50 1 calc PR . .
C2NC C 0.0058(16) 0.2347(8) 0.7689(5) 0.092(6) Uani 0.50 1 d PDU . .
H2N4 H 0.0112 0.2020 0.7504 0.138 Uiso 0.50 1 calc PR . .
H2N5 H 0.0572 0.2580 0.7610 0.138 Uiso 0.50 1 calc PR . .
H2N6 H -0.0519 0.2523 0.7607 0.138 Uiso 0.50 1 calc PR . .
O3N O 0.1286(4) 0.5623(2) -0.0019(2) 0.0708(14) Uiso 1 1 d D A .
C3NA C 0.1040(6) 0.6068(3) -0.0016(4) 0.085(3) Uiso 1 1 d D . .
N3NA N 0.0093(7) 0.6103(6) 0.0015(6) 0.065(4) Uiso 0.429(16) 1 d PD A 1
C3NB C -0.0579(12) 0.5701(7) 0.0117(7) 0.072(6) Uiso 0.429(16) 1 d PD A 1
C3NC C -0.0462(12) 0.6567(6) -0.0055(7) 0.068(6) Uiso 0.429(16) 1 d PD A 1
N3NB N 0.0305(6) 0.6377(3) -0.0014(4) 0.056(3) Uiso 0.571(16) 1 d PD A 2
C3ND C -0.0413(9) 0.6003(5) -0.0048(5) 0.061(4) Uiso 0.571(16) 1 d PD A 2
C3NE C 0.0154(10) 0.6928(4) 0.0020(5) 0.061(4) Uiso 0.571(16) 1 d PD A 2
O4N O 0.9531(7) 0.2809(4) 0.3425(3) 0.067(3) Uiso 0.50 1 d PD . .
C4NB C 0.7928(11) 0.2670(14) 0.2681(12) 0.162(12) Uiso 0.50 1 d PD . .
C4NC C 0.9328(9) 0.2531(6) 0.2272(4) 0.059(3) Uiso 0.50 1 d PD . .
N4NA N 0.8898(8) 0.2643(5) 0.2720(3) 0.026(3) Uiso 0.355(14) 1 d PD B 1
C4NA C 0.9592(10) 0.2730(7) 0.3031(4) 0.044(4) Uiso 0.355(14) 1 d PD B 1
N4NB N 0.8620(13) 0.2666(7) 0.2608(7) 0.005(5) Uiso 0.145(14) 1 d PD B 2
C4ND C 0.8896(12) 0.2805(12) 0.3180(5) 0.028(8) Uiso 0.145(14) 1 d PD B 2
O1W O 0.815(2) 0.2547(13) 0.9327(11) 0.112(10) Uiso 0.25 1 d P . .

loop_
_atom_site_aniso_label
_atom_site_aniso_U_11
_atom_site_aniso_U_22
_atom_site_aniso_U_33
_atom_site_aniso_U_23
_atom_site_aniso_U_13
_atom_site_aniso_U_12
Co1 0.0232(3) 0.0204(2) 0.0213(3) -0.0021(2) -0.0006(2) 0.0000(2)
Co2 0.0223(3) 0.0250(3) 0.0220(3) -0.0016(2) 0.0007(2) -0.0007(2)
Co3 0.0242(3) 0.0245(3) 0.0200(3) -0.0012(2) -0.0004(2) 0.0017(2)
Co4 0.0237(3) 0.0229(3) 0.0216(3) -0.0028(2) 0.0007(2) -0.0008(2)
C1 0.023(2) 0.026(2) 0.030(2) -0.0056(17) -0.0024(18) 0.0046(18)
C2 0.035(3) 0.024(2) 0.041(3) -0.002(2) -0.005(2) 0.003(2)
C3 0.048(3) 0.026(2) 0.046(3) -0.013(2) -0.010(3) 0.002(2)
C4 0.058(4) 0.035(3) 0.034(3) -0.016(2) -0.006(3) 0.001(3)
C5 0.035(3) 0.039(3) 0.029(2) -0.007(2) -0.001(2) 0.007(2)
C6 0.025(2) 0.029(2) 0.027(2) -0.0008(17) -0.0032(18) 0.0034(18)
C7 0.026(2) 0.034(2) 0.025(2) -0.0022(18) -0.0020(17) 0.0036(19)
C8 0.026(2) 0.033(2) 0.022(2) 0.0004(17) -0.0013(18) -0.0051(19)
C9 0.030(2) 0.033(2) 0.0191(19) -0.0003(17) -0.0033(18) -0.0035(19)
C10 0.032(3) 0.032(2) 0.025(2) -0.0013(18) -0.005(2) -0.002(2)
C11 0.048(3) 0.049(3) 0.036(3) 0.011(2) 0.007(3) -0.006(3)
C12 0.071(5) 0.056(4) 0.059(4) 0.031(3) -0.001(4) -0.011(4)
C13 0.086(5) 0.036(3) 0.047(3) 0.013(3) -0.016(3) -0.001(3)
C14 0.056(4) 0.036(3) 0.041(3) -0.006(2) -0.016(3) 0.006(3)
C15 0.043(3) 0.036(3) 0.029(2) -0.001(2) -0.009(2) 0.002(2)
C16 0.024(2) 0.029(2) 0.032(2) -0.0001(19) 0.003(2) -0.0034(18)
C17 0.032(3) 0.040(3) 0.037(3) -0.001(2) 0.004(2) 0.000(2)
C18 0.031(3) 0.035(3) 0.060(3) -0.002(2) 0.008(3) 0.009(2)
C19 0.028(3) 0.049(3) 0.052(3) -0.010(3) 0.011(3) 0.004(2)
C20 0.029(3) 0.042(3) 0.035(3) -0.008(2) 0.007(2) -0.001(2)
C21 0.026(2) 0.032(2) 0.034(2) -0.0034(19) 0.003(2) -0.0020(19)
C22 0.031(2) 0.040(3) 0.0197(19) -0.0007(18) 0.0047(17) -0.002(2)
C23 0.031(2) 0.023(2) 0.034(2) 0.0055(18) -0.001(2) -0.0039(19)
C24 0.029(2) 0.028(2) 0.031(2) -0.0008(18) -0.001(2) -0.0003(19)
C25 0.045(3) 0.028(2) 0.041(3) 0.000(2) 0.010(2) -0.002(2)
C26 0.042(3) 0.035(3) 0.078(5) 0.004(3) 0.014(3) -0.002(3)
C27 0.060(5) 0.046(4) 0.136(8) -0.004(5) 0.040(5) -0.017(4)
C28 0.202(14) 0.054(5) 0.109(8) 0.016(5) 0.077(9) -0.042(7)
C29 0.250(17) 0.071(6) 0.062(5) 0.029(5) 0.021(8) -0.060(9)
C30 0.142(8) 0.048(4) 0.037(3) 0.013(3) -0.001(4) -0.025(5)
C31 0.033(3) 0.029(2) 0.025(2) 0.0013(18) -0.0007(19) 0.003(2)
C32 0.047(3) 0.035(3) 0.032(2) 0.002(2) -0.001(2) 0.007(2)
C33 0.062(4) 0.028(2) 0.040(3) 0.012(2) 0.009(3) 0.007(3)
C34 0.057(4) 0.039(3) 0.035(3) 0.009(2) 0.006(3) -0.008(3)
C35 0.041(3) 0.034(3) 0.030(2) 0.004(2) 0.007(2) 0.003(2)
C36 0.038(3) 0.029(2) 0.028(2) 0.0047(18) 0.008(2) 0.004(2)
C37 0.031(2) 0.028(2) 0.030(2) -0.0012(19) 0.0062(19) 0.002(2)
C38 0.028(2) 0.028(2) 0.024(2) -0.0037(17) -0.0015(18) 0.0018(18)
C39 0.029(2) 0.027(2) 0.025(2) 0.0017(17) 0.0052(19) 0.0032(18)
C40 0.028(2) 0.028(2) 0.026(2) -0.0003(18) 0.0057(19) 0.0032(18)
C41 0.042(3) 0.030(2) 0.033(2) -0.007(2) 0.007(2) 0.003(2)
C42 0.060(4) 0.033(3) 0.031(2) -0.009(2) 0.012(3) 0.001(3)
C43 0.077(5) 0.034(3) 0.043(3) -0.001(2) 0.024(3) 0.019(3)
C44 0.063(4) 0.044(3) 0.050(3) 0.005(3) 0.008(3) 0.028(3)
C45 0.032(3) 0.037(2) 0.033(2) 0.004(2) 0.001(2) 0.008(2)
C46 0.028(2) 0.036(2) 0.021(2) -0.0006(18) -0.0036(18) 0.002(2)
C47 0.039(3) 0.032(2) 0.033(2) 0.001(2) -0.010(2) -0.004(2)
C48 0.050(3) 0.035(3) 0.038(3) -0.001(2) -0.013(2) -0.009(2)
C49 0.043(3) 0.048(3) 0.052(3) -0.003(3) -0.010(3) -0.012(3)
C50 0.029(3) 0.054(3) 0.046(3) -0.007(3) -0.004(2) -0.010(2)
C51 0.029(2) 0.033(2) 0.032(2) -0.004(2) -0.002(2) -0.004(2)
C52 0.028(2) 0.038(3) 0.030(2) -0.004(2) -0.0037(19) 0.000(2)
C53 0.037(3) 0.032(2) 0.024(2) -0.0016(18) 0.0004(19) 0.004(2)
C54 0.032(2) 0.022(2) 0.028(2) 0.0031(17) 0.0001(19) 0.0058(18)
C55 0.035(3) 0.039(3) 0.027(2) 0.002(2) -0.001(2) 0.007(2)
C56 0.059(4) 0.066(4) 0.034(3) -0.003(3) -0.008(3) 0.029(3)
C57 0.076(5) 0.109(7) 0.046(4) 0.012(4) -0.013(4) 0.037(5)
C58 0.064(5) 0.106(7) 0.056(4) 0.019(4) -0.001(4) 0.051(5)
C59 0.064(5) 0.081(5) 0.067(5) -0.002(4) -0.003(4) 0.050(4)
C60 0.052(4) 0.055(4) 0.039(3) -0.006(3) 0.000(3) 0.023(3)
C61 0.024(2) 0.027(2) 0.036(2) 0.0035(19) 0.0002(19) -0.0003(19)
C62 0.035(3) 0.029(2) 0.051(3) -0.004(2) 0.004(2) 0.004(2)
C63 0.033(3) 0.040(3) 0.075(4) -0.002(3) -0.003(3) 0.005(2)
C64 0.031(3) 0.048(3) 0.063(4) 0.006(3) -0.010(3) 0.006(2)
C65 0.026(2) 0.038(3) 0.044(3) 0.009(2) -0.005(2) 0.002(2)
C66 0.023(2) 0.034(2) 0.031(2) 0.000(2) -0.0019(18) -0.0012(19)
C67 0.022(2) 0.035(2) 0.027(2) -0.0023(18) -0.0032(17) -0.0043(18)
C68 0.026(2) 0.026(2) 0.026(2) -0.0048(17) 0.0022(18) -0.0005(18)
C69 0.027(2) 0.020(2) 0.035(2) 0.0004(18) -0.002(2) -0.0023(17)
C70 0.029(2) 0.026(2) 0.033(2) -0.0026(19) 0.004(2) -0.0049(18)
C71 0.051(3) 0.033(3) 0.046(3) -0.007(2) 0.012(3) -0.009(2)
C72 0.066(4) 0.052(4) 0.063(4) -0.004(3) 0.023(4) -0.029(3)
C73 0.087(5) 0.043(3) 0.076(5) -0.003(3) 0.019(4) -0.035(4)
C74 0.070(5) 0.043(3) 0.067(4) -0.018(3) 0.004(4) -0.023(3)
C75 0.045(3) 0.034(2) 0.039(3) -0.010(2) 0.003(2) -0.009(2)
C76 0.030(2) 0.032(2) 0.024(2) 0.0021(18) 0.0038(18) 0.0029(19)
C77 0.046(3) 0.037(3) 0.032(2) 0.005(2) 0.008(2) 0.005(2)
C78 0.048(3) 0.049(3) 0.039(3) 0.012(3) 0.010(3) 0.015(3)
C79 0.052(4) 0.063(4) 0.032(3) 0.013(3) -0.006(3) 0.012(3)
C80 0.033(3) 0.046(3) 0.032(2) 0.005(2) -0.002(2) 0.006(2)
C81 0.033(2) 0.034(2) 0.0208(19) 0.0010(17) 0.0027(18) 0.005(2)
C82 0.028(2) 0.032(2) 0.024(2) -0.0045(18) -0.0005(18) 0.001(2)
C83 0.028(2) 0.026(2) 0.026(2) -0.0007(17) 0.0018(18) -0.0043(18)
C84 0.030(2) 0.024(2) 0.025(2) -0.0046(17) 0.0029(18) -0.0024(18)
C85 0.036(3) 0.024(2) 0.024(2) -0.0015(17) 0.0000(19) -0.0011(19)
C86 0.042(3) 0.037(3) 0.041(3) -0.010(2) 0.006(2) 0.005(2)
C87 0.071(5) 0.043(3) 0.046(3) -0.010(3) 0.012(3) 0.013(3)
C88 0.086(5) 0.025(2) 0.046(3) -0.011(2) 0.007(3) 0.000(3)
C89 0.077(5) 0.045(3) 0.043(3) -0.016(3) 0.010(3) -0.028(3)
C90 0.041(3) 0.038(3) 0.041(3) -0.010(2) -0.002(2) -0.013(2)
C91 0.051(3) 0.051(3) 0.030(2) -0.003(2) -0.006(2) 0.014(3)
C92 0.066(5) 0.113(7) 0.053(4) -0.037(5) -0.029(4) 0.047(5)
C93 0.053(5) 0.186(12) 0.074(5) -0.075(7) 0.016(4) -0.040(6)
C94 0.106(7) 0.104(7) 0.061(5) -0.043(5) 0.034(5) -0.065(6)
C95 0.136(8) 0.044(3) 0.035(3) -0.002(3) 0.004(4) -0.018(4)
C96 0.038(3) 0.060(4) 0.030(2) -0.008(2) 0.007(2) 0.004(3)
C97 0.027(2) 0.060(4) 0.046(3) -0.002(3) -0.005(2) 0.003(3)
C98 0.063(4) 0.061(4) 0.044(3) -0.005(3) -0.014(3) -0.011(3)
C99 0.072(5) 0.063(4) 0.049(4) -0.016(3) -0.006(3) 0.000(4)
N1 0.0213(18) 0.0285(19) 0.0259(18) -0.0005(14) 0.0008(15) 0.0004(15)
N2 0.0250(18) 0.0236(17) 0.0281(18) -0.0045(15) 0.0025(15) -0.0033(16)
N3 0.031(2) 0.0216(16) 0.0209(17) -0.0021(14) -0.0010(15) 0.0007(15)
N4 0.032(2) 0.0275(18) 0.0207(16) 0.0010(15) 0.0002(15) 0.0058(17)
N5 0.0270(19) 0.0206(17) 0.0269(18) -0.0012(14) -0.0012(16) 0.0021(15)
N6 0.0237(19) 0.0239(18) 0.0265(18) -0.0031(14) 0.0008(15) -0.0019(15)
N7 0.042(3) 0.045(3) 0.036(2) 0.003(2) 0.0016(19) -0.001(2)
N8 0.055(3) 0.059(3) 0.054(3) -0.006(3) -0.005(3) 0.017(3)
O1 0.0289(17) 0.0316(16) 0.0267(15) -0.0050(13) 0.0018(14) -0.0013(14)
O2 0.0274(16) 0.0233(14) 0.0224(15) 0.0013(12) -0.0031(12) 0.0023(12)
O3 0.0275(17) 0.0365(18) 0.0242(15) -0.0036(13) 0.0011(13) 0.0032(14)
O4 0.0249(16) 0.0277(15) 0.0273(15) -0.0010(13) 0.0008(13) -0.0032(13)
O5 0.0308(17) 0.0322(16) 0.0248(15) 0.0005(13) 0.0016(13) 0.0052(15)
O6 0.0259(16) 0.0202(14) 0.0246(15) -0.0045(12) 0.0016(12) 0.0030(12)
O7 0.0297(17) 0.0292(16) 0.0245(15) -0.0005(13) 0.0021(13) 0.0013(14)
O8 0.0286(16) 0.0239(14) 0.0255(14) -0.0003(12) 0.0001(13) 0.0048(13)
O9 0.0288(17) 0.0302(16) 0.0269(16) -0.0027(13) 0.0001(13) -0.0009(13)
O10 0.0245(15) 0.0217(14) 0.0256(15) -0.0013(11) 0.0003(13) -0.0037(13)
O11 0.0368(19) 0.0301(17) 0.0246(15) -0.0009(13) -0.0002(14) -0.0032(14)
O12 0.0254(15) 0.0201(14) 0.0255(14) -0.0058(12) -0.0021(12) 0.0000(12)
N1N 0.152(7) 0.072(5) 0.117(6) 0.004(5) 0.014(6) -0.008(5)
O1N 0.119(6) 0.141(6) 0.107(5) 0.018(5) -0.020(5) -0.048(5)
C1NA 0.130(8) 0.127(8) 0.114(7) 0.029(7) -0.002(7) -0.012(7)
C1NB 0.147(9) 0.111(7) 0.148(8) 0.025(7) -0.037(7) -0.031(7)
C1NC 0.218(12) 0.192(11) 0.209(11) 0.022(9) 0.038(9) 0.005(9)
N2N 0.106(8) 0.041(5) 0.069(6) -0.013(5) -0.030(6) 0.013(5)
O2N 0.131(9) 0.138(9) 0.128(9) -0.007(8) -0.006(8) -0.033(8)
C2NA 0.125(12) 0.106(11) 0.139(12) -0.003(9) -0.015(9) -0.001(9)
C2NB 0.114(10) 0.068(8) 0.093(9) -0.020(7) -0.019(8) -0.013(8)
C2NC 0.121(10) 0.074(8) 0.081(8) -0.012(7) -0.019(8) 0.015(8)

loop_
_atom_type_symbol
_atom_type_description
_atom_type_scat_dispersion_real
_atom_type_scat_dispersion_imag
_atom_type_scat_source
C C 0.0033 0.0016 'International Tables Vol C Tables 4.2.6.8 and 6.1.1.4'
H H 0.0000 0.0000 'International Tables Vol C Tables 4.2.6.8 and 6.1.1.4'
N N 0.0061 0.0033 'International Tables Vol C Tables 4.2.6.8 and 6.1.1.4'
O O 0.0106 0.0060 'International Tables Vol C Tables 4.2.6.8 and 6.1.1.4'
Co Co 0.3494 0.9721 'International Tables Vol C Tables 4.2.6.8 and 6.1.1.4'

loop_
_geom_angle_atom_site_label_1
_geom_angle_atom_site_label_2
_geom_angle_atom_site_label_3
_geom_angle
O6 Co1 O4 147.97(12)
O6 Co1 O12 116.07(12)
O4 Co1 O12 90.95(12)
O6 Co1 O2 89.21(12)
O4 Co1 O2 72.35(12)
O12 Co1 O2 149.14(12)
O6 Co1 O10 93.16(12)
O4 Co1 O10 112.58(12)
O12 Co1 O10 71.39(12)
O2 Co1 O10 90.87(12)
O6 Co1 O8 72.58(12)
O4 Co1 O8 92.35(12)
O12 Co1 O8 88.72(12)
O2 Co1 O8 117.02(12)
O10 Co1 O8 147.70(12)
O2 Co2 N2 92.89(14)
O2 Co2 O1 175.48(14)
N2 Co2 O1 88.89(15)
O2 Co2 N1 84.02(15)
N2 Co2 N1 176.90(16)
O1 Co2 N1 94.21(15)
O2 Co2 O3 93.75(14)
N2 Co2 O3 94.06(15)
O1 Co2 O3 90.27(15)
N1 Co2 O3 85.90(15)
O2 Co2 O4 83.27(14)
N2 Co2 O4 83.69(15)
O1 Co2 O4 92.80(14)
N1 Co2 O4 96.17(15)
O3 Co2 O4 176.16(14)
N3 Co3 O8 95.23(15)
N3 Co3 N4 178.02(16)
O8 Co3 N4 83.57(15)
N3 Co3 O5 93.98(15)
O8 Co3 O5 92.88(14)
N4 Co3 O5 87.66(15)
N3 Co3 O6 84.58(14)
O8 Co3 O6 84.00(13)
N4 Co3 O6 93.72(14)
O5 Co3 O6 176.41(14)
N3 Co3 O7 87.24(15)
O8 Co3 O7 175.98(14)
N4 Co3 O7 93.87(16)
O5 Co3 O7 90.12(14)
O6 Co3 O7 93.09(13)
O12 Co4 O10 82.79(13)
O12 Co4 N5 95.57(15)
O10 Co4 N5 84.10(15)
O12 Co4 O9 92.59(14)
O10 Co4 O9 174.77(14)
N5 Co4 O9 93.95(15)
O12 Co4 N6 84.30(14)
O10 Co4 N6 94.13(15)
N5 Co4 N6 178.23(17)
O9 Co4 N6 87.82(15)
O12 Co4 O11 175.80(15)
O10 Co4 O11 94.16(14)
N5 Co4 O11 86.95(15)
O9 Co4 O11 90.57(15)
N6 Co4 O11 93.07(15)
O1 C1 C2 117.7(4)
O1 C1 C6 125.5(4)
C2 C1 C6 116.8(4)
C3 C2 C1 121.0(5)
C2 C3 C4 121.6(5)
C5 C4 C3 118.0(5)
C4 C5 C6 122.3(5)
C5 C6 C1 120.2(4)
C5 C6 C7 118.0(4)
C1 C6 C7 121.7(4)
N1 C7 C6 125.6(4)
N1 C8 C10 115.6(4)
N1 C8 C9 104.3(4)
C10 C8 C9 112.5(4)
O2 C9 C8 111.2(4)
C11 C10 C15 118.6(5)
C11 C10 C8 119.4(5)
C15 C10 C8 121.7(5)
C10 C11 C12 121.1(6)
C13 C12 C11 119.9(6)
C12 C13 C14 119.3(6)
C15 C14 C13 120.6(6)
C14 C15 C10 120.6(6)
O3 C16 C21 125.5(4)
O3 C16 C17 118.7(4)
C21 C16 C17 115.7(4)
C18 C17 C16 122.1(5)
C17 C18 C19 121.6(5)
C18 C19 C20 119.2(5)
C19 C20 C21 119.2(5)
C16 C21 C20 122.0(5)
C16 C21 C22 121.7(4)
C20 C21 C22 116.3(4)
N2 C22 C21 125.0(4)
N2 C23 C25 112.4(4)
N2 C23 C24 104.6(4)
C25 C23 C24 114.0(4)
O4 C24 C23 109.5(4)
C26 C25 C30 119.3(6)
C26 C25 C23 121.6(5)
C30 C25 C23 119.1(6)
C25 C26 C27 120.6(8)
C26 C27 C28 120.1(9)
C29 C28 C27 118.6(8)
C28 C29 C30 121.4(9)
C29 C30 C25 119.9(9)
O5 C31 C36 124.4(4)
O5 C31 C32 118.1(5)
C36 C31 C32 117.4(5)
C33 C32 C31 121.1(5)
C32 C33 C34 121.6(5)
C35 C34 C33 118.6(5)
C34 C35 C36 121.1(5)
C35 C36 C31 120.1(4)
C35 C36 C37 117.8(5)
C31 C36 C37 122.0(4)
N3 C37 C36 124.5(5)
N3 C38 C40 114.0(4)
N3 C38 C39 105.5(4)
C40 C38 C39 111.9(4)
O6 C39 C38 110.3(4)
C45 C40 C41 119.5(5)
C45 C40 C38 119.4(4)
C41 C40 C38 121.0(4)
C42 C41 C40 120.6(5)
C41 C42 C43 119.4(5)
C44 C43 C42 120.2(5)
C43 C44 C45 119.5(6)
C40 C45 C44 120.7(5)
O7 C46 C47 120.2(5)
O7 C46 C51 123.4(4)
C47 C46 C51 116.4(5)
C48 C47 C46 122.1(5)
C49 C48 C47 121.0(5)
C48 C49 C50 118.9(6)
C49 C50 C51 121.7(6)
C50 C51 C46 119.9(5)
C50 C51 C52 117.5(5)
C46 C51 C52 122.6(5)
N4 C52 C51 124.7(5)
N4 C53 C55 114.0(4)
N4 C53 C54 105.3(4)
C55 C53 C54 113.9(4)
O8 C54 C53 109.1(4)
C60 C55 C56 118.0(5)
C60 C55 C53 120.5(5)
C56 C55 C53 121.5(5)
C57 C56 C55 121.7(6)
C56 C57 C58 120.2(7)
C59 C58 C57 119.4(6)
C58 C59 C60 120.4(7)
C55 C60 C59 120.2(6)
O9 C61 C66 124.7(4)
O9 C61 C62 118.5(5)
C66 C61 C62 116.8(5)
C63 C62 C61 121.2(5)
C64 C63 C62 121.4(6)
C63 C64 C65 119.8(5)
C64 C65 C66 120.7(5)
C61 C66 C65 120.0(5)
C61 C66 C67 122.7(4)
C65 C66 C67 117.2(4)
N5 C67 C66 124.0(4)
N5 C68 C70 115.0(4)
N5 C68 C69 105.3(3)
C70 C68 C69 112.2(4)
O10 C69 C68 110.8(4)
C71 C70 C75 119.1(5)
C71 C70 C68 121.6(4)
C75 C70 C68 119.1(4)
C70 C71 C72 120.6(5)
C71 C72 C73 120.8(6)
C74 C73 C72 118.3(6)
C73 C74 C75 121.3(6)
C70 C75 C74 119.9(5)
O11 C76 C77 118.9(5)
O11 C76 C81 123.1(4)
C77 C76 C81 118.0(5)
C78 C77 C76 121.0(6)
C79 C78 C77 121.3(6)
C80 C79 C78 118.9(5)
C79 C80 C81 121.8(5)
C80 C81 C76 118.9(5)
C80 C81 C82 118.4(5)
C76 C81 C82 122.6(4)
N6 C82 C81 124.4(4)
N6 C83 C85 115.8(4)
N6 C83 C84 105.2(4)
C85 C83 C84 112.5(4)
O12 C84 C83 109.9(4)
C90 C85 C86 118.7(5)
C90 C85 C83 119.6(5)
C86 C85 C83 121.5(5)
C85 C86 C87 120.0(6)
C88 C87 C86 120.6(6)
C89 C88 C87 119.6(5)
C88 C89 C90 120.2(6)
C85 C90 C89 121.0(6)
N7 C91 N8 124.7(6)
N7 C91 C92 118.9(5)
N8 C91 C92 116.1(6)
C91 C92 C93 112.1(7)
C94 C93 C92 113.4(7)
C93 C94 C95 114.6(6)
C96 C95 C94 113.4(7)
N7 C96 C95 114.0(5)
N7 C97 C98 113.2(5)
C99 C98 C97 111.8(5)
N8 C99 C98 110.8(6)
C7 N1 C8 120.4(4)
C7 N1 Co2 125.5(3)
C8 N1 Co2 114.0(3)
C22 N2 C23 120.1(4)
C22 N2 Co2 125.0(3)
C23 N2 Co2 114.6(3)
C37 N3 C38 120.2(4)
C37 N3 Co3 126.2(3)
C38 N3 Co3 113.6(3)
C52 N4 C53 120.3(4)
C52 N4 Co3 125.2(3)
C53 N4 Co3 114.4(3)
C67 N5 C68 119.2(4)
C67 N5 Co4 126.5(3)
C68 N5 Co4 114.2(3)
C82 N6 C83 119.9(4)
C82 N6 Co4 126.0(3)
C83 N6 Co4 113.7(3)
C91 N7 C97 120.9(5)
C91 N7 C96 122.7(5)
C97 N7 C96 116.3(5)
C91 N8 C99 119.7(6)
C1 O1 Co2 125.1(3)
C9 O2 Co2 106.9(3)
C9 O2 Co1 122.7(3)
Co2 O2 Co1 102.10(14)
C16 O3 Co2 123.3(3)
C24 O4 Co2 107.1(3)
C24 O4 Co1 122.5(3)
Co2 O4 Co1 102.24(15)
C31 O5 Co3 123.7(3)
C39 O6 Co3 107.1(3)
C39 O6 Co1 123.8(3)
Co3 O6 Co1 102.25(13)
C46 O7 Co3 122.5(3)
C54 O8 Co3 107.6(3)
C54 O8 Co1 123.3(3)
Co3 O8 Co1 101.16(14)
C61 O9 Co4 123.7(3)
C69 O10 Co4 107.6(3)
C69 O10 Co1 121.9(3)
Co4 O10 Co1 102.31(14)
C76 O11 Co4 122.2(3)
C84 O12 Co4 107.6(3)
C84 O12 Co1 121.8(3)
Co4 O12 Co1 103.50(14)
C1NA N1N C1NC 121.7(13)
C1NA N1N C1NB 120.9(12)
C1NC N1N C1NB 117.4(13)
O1N C1NA N1N 122.7(13)
C2NA N2N C2NB 123.7(16)
C2NA N2N C2NC 130.9(16)
C2NB N2N C2NC 104.4(15)
O2N C2NA N2N 117(2)
O3N C3NA N3NB 143.8(10)
O3N C3NA N3NA 111.3(10)
N3NB C3NA N3NA 32.7(6)
C3NA N3NA C3NC 127.1(13)
C3NA N3NA C3NB 130.1(13)
C3NC N3NA C3NB 102.8(13)
C3NA N3NB C3NE 135.1(10)
C3NA N3NB C3ND 101.6(8)
C3NE N3NB C3ND 123.3(10)
C4NA O4N C4ND 58.9(15)
N4NB C4NB N4NA 15.8(13)
N4NB C4NB C4ND 56.4(18)
N4NA C4NB C4ND 41.8(8)
N4NA C4NC N4NB 20.8(9)
C4NA N4NA C4NC 105.1(11)
C4NA N4NA C4NB 142.1(17)
C4NC N4NA C4NB 112.5(17)
O4N C4NA N4NA 126.6(14)
C4NB N4NB C4NC 147(3)
C4NB N4NB C4ND 93(2)
C4NC N4NB C4ND 119.5(17)
O4N C4ND N4NB 139.1(14)
O4N C4ND C4NB 167.7(19)
N4NB C4ND C4NB 30.9(9)

loop_
_geom_bond_atom_site_label_1
_geom_bond_atom_site_label_2
_geom_bond_distance
Co1 O6 2.134(3)
Co1 O4 2.137(3)
Co1 O12 2.139(3)
Co1 O2 2.156(3)
Co1 O10 2.169(3)
Co1 O8 2.169(3)
Co2 O2 1.899(3)
Co2 N2 1.903(4)
Co2 O1 1.908(3)
Co2 N1 1.913(4)
Co2 O3 1.915(3)
Co2 O4 1.916(3)
Co3 N3 1.891(4)
Co3 O8 1.900(3)
Co3 N4 1.900(4)
Co3 O5 1.905(3)
Co3 O6 1.906(3)
Co3 O7 1.921(3)
Co4 O12 1.899(3)
Co4 O10 1.902(3)
Co4 N5 1.906(4)
Co4 O9 1.913(3)
Co4 N6 1.918(4)
Co4 O11 1.920(3)
C1 O1 1.300(5)
C1 C2 1.425(7)
C1 C6 1.429(7)
C2 C3 1.390(7)
C3 C4 1.398(9)
C4 C5 1.380(8)
C5 C6 1.400(6)
C6 C7 1.435(7)
C7 N1 1.294(6)
C8 N1 1.490(6)
C8 C10 1.490(7)
C8 C9 1.521(6)
C9 O2 1.401(5)
C10 C11 1.380(7)
C10 C15 1.404(8)
C11 C12 1.400(8)
C12 C13 1.388(11)
C13 C14 1.395(10)
C14 C15 1.381(8)
C16 O3 1.293(6)
C16 C21 1.409(7)
C16 C17 1.418(7)
C17 C18 1.366(7)
C18 C19 1.386(9)
C19 C20 1.388(8)
C20 C21 1.423(7)
C21 C22 1.459(7)
C22 N2 1.283(6)
C23 N2 1.488(6)
C23 C25 1.521(7)
C23 C24 1.531(7)
C24 O4 1.411(6)
C25 C26 1.377(9)
C25 C30 1.388(9)
C26 C27 1.390(9)
C27 C28 1.394(16)
C28 C29 1.372(18)
C29 C30 1.381(12)
C31 O5 1.305(6)
C31 C36 1.420(7)
C31 C32 1.423(7)
C32 C33 1.369(8)
C33 C34 1.399(9)
C34 C35 1.389(7)
C35 C36 1.406(7)
C36 C37 1.442(6)
C37 N3 1.291(6)
C38 N3 1.493(6)
C38 C40 1.523(6)
C38 C39 1.525(7)
C39 O6 1.402(5)
C40 C45 1.377(7)
C40 C41 1.390(7)
C41 C42 1.383(7)
C42 C43 1.394(9)
C43 C44 1.386(10)
C44 C45 1.390(8)
C46 O7 1.303(6)
C46 C47 1.399(7)
C46 C51 1.433(7)
C47 C48 1.395(8)
C48 C49 1.372(9)
C49 C50 1.378(8)
C50 C51 1.403(7)
C51 C52 1.449(7)
C52 N4 1.279(6)
C53 N4 1.482(6)
C53 C55 1.499(7)
C53 C54 1.543(7)
C54 O8 1.414(5)
C55 C60 1.374(8)
C55 C56 1.403(7)
C56 C57 1.358(9)
C57 C58 1.388(11)
C58 C59 1.367(11)
C59 C60 1.410(9)
C61 O9 1.319(6)
C61 C66 1.407(7)
C61 C62 1.423(7)
C62 C63 1.379(8)
C63 C64 1.357(9)
C64 C65 1.374(8)
C65 C66 1.418(7)
C66 C67 1.457(7)
C67 N5 1.280(6)
C68 N5 1.489(6)
C68 C70 1.497(6)
C68 C69 1.523(6)
C69 O10 1.415(5)
C70 C71 1.386(7)
C70 C75 1.398(7)
C71 C72 1.386(8)
C72 C73 1.410(10)
C73 C74 1.375(10)
C74 C75 1.401(8)
C76 O11 1.331(6)
C76 C77 1.394(7)
C76 C81 1.427(7)
C77 C78 1.389(8)
C78 C79 1.375(9)
C79 C80 1.373(8)
C80 C81 1.406(7)
C81 C82 1.450(7)
C82 N6 1.284(6)
C83 N6 1.482(6)
C83 C85 1.492(6)
C83 C84 1.540(6)
C84 O12 1.406(5)
C85 C90 1.388(7)
C85 C86 1.390(7)
C86 C87 1.406(8)
C87 C88 1.384(10)
C88 C89 1.370(11)
C89 C90 1.401(8)
C91 N7 1.303(7)
C91 N8 1.346(8)
C91 C92 1.522(9)
C92 C93 1.533(14)
C93 C94 1.489(13)
C94 C95 1.511(14)
C95 C96 1.500(9)
C96 N7 1.484(7)
C97 N7 1.424(7)
C97 C98 1.518(8)
C98 C99 1.484(10)
C99 N8 1.442(9)
N1N C1NA 1.368(10)
N1N C1NC 1.427(9)
N1N C1NB 1.438(9)
O1N C1NA 1.166(9)
N2N C2NA 1.346(11)
N2N C2NB 1.427(9)
N2N C2NC 1.428(9)
O2N C2NA 1.159(11)
O3N C3NA 1.186(8)
C3NA N3NB 1.331(10)
C3NA N3NA 1.390(10)
N3NA C3NC 1.443(9)
N3NA C3NB 1.444(9)
N3NB C3NE 1.418(8)
N3NB C3ND 1.419(8)
O4N C4NA 1.114(10)
O4N C4ND 1.150(11)
C4NB N4NB 1.031(19)
C4NB N4NA 1.424(10)
C4NB C4ND 2.01(3)
C4NC N4NA 1.423(9)
C4NC N4NB 1.435(9)
N4NA C4NA 1.349(11)
N4NB C4ND 1.67(2)
